data_2203265
loop_
_publ_author_name
'Brewer, A. David'
'Ferguson, George'
'Lough, Alan J.'
'Strunk, Richard J.'

_publ_section_title
;
 2,3-Dihydro-5,6-dimethyl-1,4-dithiine 1,1,4-trioxide
;
_journal_issue 3
_journal_name_full 'Acta Crystallographica Section E'
_journal_page_first o392
_journal_page_last o394
_journal_paper_doi 10.1107/S1600536804003356
_journal_volume 60
_journal_year 2004
_chemical_formula_iupac 'C6 H10 O3 S2'
_chemical_formula_moiety 'C6 H10 O3 S2'
_chemical_formula_sum 'C6 H10 O3 S2'
_chemical_formula_weight 194.28
_chemical_name_systematic ?
_space_group_IT_number 18
_symmetry_cell_setting orthorhombic
_symmetry_space_group_name_Hall 'P 2 2ab'
_symmetry_space_group_name_H-M 'P 21 21 2'
_atom_sites_solution_hydrogens geom
_atom_sites_solution_primary direct
_atom_sites_solution_secondary difmap
_cell_angle_alpha 90.00
_cell_angle_beta 90.00
_cell_angle_gamma 90.00
_cell_formula_units_Z 2
_cell_length_a 5.5919(5)
_cell_length_b 9.2507(10)
_cell_length_c 7.9146(9)
_cell_measurement_reflns_used 761
_cell_measurement_temperature 150.0(10)
_cell_measurement_theta_max 25.45
_cell_measurement_theta_min 2.57
_cell_volume 409.41(7)
_computing_cell_refinement 'DENZO-SMN (Otwinowski & Minor, 1997)'
_computing_data_collection 'KappaCCD Server Software (Nonius, 1997)'
_computing_data_reduction DENZO-SMN
_computing_molecular_graphics 'ORTEPII (Johnson, 1976) and PLATON (Spek, 2002)'
_computing_publication_material 'SHELXL97 and WordPerfect macro PRPKAPPA (Ferguson, 1999)'
_computing_structure_refinement 'SHELXL97 (Sheldrick, 1997)'
_computing_structure_solution 'SHELXS97 (Sheldrick, 1997)'
_diffrn_ambient_temperature 150.0(10)
_diffrn_measured_fraction_theta_full 0.998
_diffrn_measured_fraction_theta_max 0.998
_diffrn_measurement_device_type 'Nonius KappaCCD'
_diffrn_measurement_method '\f scans, and \w scans with \k offsets'
_diffrn_radiation_monochromator graphite
_diffrn_radiation_source 'fine-focus sealed X-ray tube'
_diffrn_radiation_type 'Mo K\a'
_diffrn_radiation_wavelength 0.71073
_diffrn_reflns_av_R_equivalents 0.0762
_diffrn_reflns_av_sigmaI/netI 0.0549
_diffrn_reflns_limit_h_max 6
_diffrn_reflns_limit_h_min -6
_diffrn_reflns_limit_k_max 11
_diffrn_reflns_limit_k_min -11
_diffrn_reflns_limit_l_max 9
_diffrn_reflns_limit_l_min -9
_diffrn_reflns_number 3121
_diffrn_reflns_theta_full 25.45
_diffrn_reflns_theta_max 25.45
_diffrn_reflns_theta_min 2.57
_diffrn_standards_decay_% 0
_exptl_absorpt_coefficient_mu 0.604
_exptl_absorpt_correction_type none
_exptl_crystal_colour white
_exptl_crystal_density_diffrn 1.576
_exptl_crystal_density_method 'not measured'
_exptl_crystal_description block
_exptl_crystal_F_000 204
_exptl_crystal_size_max 0.12
_exptl_crystal_size_mid 0.12
_exptl_crystal_size_min 0.10
_refine_diff_density_max 0.271
_refine_diff_density_min -0.288
_refine_ls_abs_structure_details 'Flack (1983), 287 Friedel pairs'
_refine_ls_abs_structure_Flack 0.4(3)
_refine_ls_extinction_coef 0.09(2)
_refine_ls_extinction_expression Fc^*^=kFc[1+0.001xFc^2^\l^3^/sin(2\q)]^-1/4^
_refine_ls_extinction_method SHELXL97
_refine_ls_goodness_of_fit_ref 1.159
_refine_ls_hydrogen_treatment constr
_refine_ls_matrix_type full
_refine_ls_number_parameters 58
_refine_ls_number_reflns 761
_refine_ls_number_restraints 0
_refine_ls_restrained_S_all 1.159
_refine_ls_R_factor_all 0.0674
_refine_ls_R_factor_gt 0.0562
_refine_ls_shift/su_max 0.002
_refine_ls_shift/su_mean 0.000
_refine_ls_structure_factor_coef Fsqd
_refine_ls_weighting_details 'w = 1/[\s^2^(Fo^2^)+(0.0563P)^2^+0.467P] where P = (Fo^2^+2Fc^2^)/3'
_refine_ls_weighting_scheme calc
_refine_ls_wR_factor_gt 0.1363
_refine_ls_wR_factor_ref 0.1432
_reflns_number_gt 672
_reflns_number_total 761
_reflns_threshold_expression I>2\s(I)
_cod_data_source_file bt6407.cif
_cod_data_source_block I
_cod_database_code 2203265
_cod_database_fobs_code 2203265

loop_
_symmetry_equiv_pos_as_xyz
'x, y, z'
'-x, -y, z'
'x+1/2, -y+1/2, -z'
'-x+1/2, y+1/2, -z'

loop_
_atom_site_label
_atom_site_fract_x
_atom_site_fract_y
_atom_site_fract_z
_atom_site_U_iso_or_equiv
_atom_site_adp_type
_atom_site_calc_flag
_atom_site_refinement_flags
_atom_site_occupancy
_atom_site_type_symbol
S1 0.7090(2) 0.36431(15) 0.80083(19) 0.0466(5) Uani d . 1 S
O1 0.9651(13) 0.3655(11) 0.7621(11) 0.073(3) Uani d P 0.50 O
O2 0.5815(9) 0.2289(4) 0.8227(6) 0.0657(14) Uani d . 1 O
C1 0.5848(9) 0.4496(5) 0.6167(7) 0.0388(13) Uani d . 1 C
C2 0.6317(10) 0.4823(6) 0.9686(7) 0.0470(14) Uani d . 1 C
C3 0.6853(14) 0.3898(7) 0.4581(8) 0.0669(18) Uani d . 1 C
H2A 0.6747 0.4365 1.0775 0.056 Uiso calc R 1 H
H2B 0.7249 0.5729 0.9581 0.056 Uiso calc R 1 H
H3A 0.5545 0.3604 0.3832 0.100 Uiso calc R 1 H
H3B 0.7852 0.3057 0.4843 0.100 Uiso calc R 1 H
H3C 0.7826 0.4637 0.4020 0.100 Uiso calc R 1 H

loop_
_atom_site_aniso_label
_atom_site_aniso_U_11
_atom_site_aniso_U_22
_atom_site_aniso_U_33
_atom_site_aniso_U_12
_atom_site_aniso_U_13
_atom_site_aniso_U_23
S1 0.0502(8) 0.0419(8) 0.0476(8) 0.0083(6) -0.0123(6) -0.0111(6)
O1 0.030(3) 0.103(7) 0.085(6) 0.023(4) -0.020(4) -0.053(6)
O2 0.096(4) 0.037(2) 0.064(3) 0.0007(19) -0.029(3) 0.005(2)
C1 0.044(3) 0.038(3) 0.035(3) 0.001(2) 0.000(2) -0.010(2)
C2 0.069(4) 0.043(3) 0.029(2) 0.007(3) -0.014(2) -0.007(2)
C3 0.089(5) 0.065(4) 0.047(3) -0.001(4) 0.014(3) -0.020(3)

loop_
_atom_type_symbol
_atom_type_description
_atom_type_scat_dispersion_real
_atom_type_scat_dispersion_imag
_atom_type_scat_source
C C 0.0033 0.0016 'International Tables Vol C Tables 4.2.6.8 and 6.1.1.4'
H H 0.0000 0.0000 'International Tables Vol C Tables 4.2.6.8 and 6.1.1.4'
O O 0.0106 0.0060 'International Tables Vol C Tables 4.2.6.8 and 6.1.1.4'
S S 0.1246 0.1234 'International Tables Vol C Tables 4.2.6.8 and 6.1.1.4'

loop_
_geom_angle_atom_site_label_1
_geom_angle_atom_site_label_2
_geom_angle_atom_site_label_3
_geom_angle_site_symmetry_1
_geom_angle
_geom_angle_publ_flag
O1 S1 O2 . 120.8(5) yes
O1 S1 C1 . 101.8(4) yes
O1 S1 C2 . 113.0(4) yes
O2 S1 C1 . 106.6(3) yes
O2 S1 C2 . 108.8(3) yes
C1 S1 C2 . 104.1(2) yes
C1 C1 S1 2_665 125.70(16) yes
C1 C1 C3 2_665 122.2(4) yes
C3 C1 S1 . 112.1(4) yes
C2 C2 S1 2_665 111.8(4) yes
C2 C2 H2A 2_665 109.3 no
S1 C2 H2A . 109.3 no
C2 C2 H2B 2_665 109.3 no
S1 C2 H2B . 109.3 no
H2A C2 H2B . 107.9 no
C1 C3 H3A . 109.5 no
C1 C3 H3B . 109.5 no
H3A C3 H3B . 109.5 no
C1 C3 H3C . 109.5 no
H3A C3 H3C . 109.5 no
H3B C3 H3C . 109.5 no

loop_
_geom_bond_atom_site_label_1
_geom_bond_atom_site_label_2
_geom_bond_site_symmetry_2
_geom_bond_distance
_geom_bond_publ_flag
S1 O1 . 1.464(8) yes
S1 O2 . 1.451(5) yes
S1 C1 . 1.797(5) yes
S1 C2 . 1.772(5) yes
C1 C1 2_665 1.330(10) yes
C1 C3 . 1.482(7) yes
C2 C2 2_665 1.509(11) yes
C2 H2A . 0.99 no
C2 H2B . 0.99 no
C3 H3A . 0.98 no
C3 H3B . 0.98 no
C3 H3C . 0.98 no

loop_
_geom_hbond_atom_site_label_D
_geom_hbond_atom_site_label_H
_geom_hbond_atom_site_label_A
_geom_hbond_site_symmetry_A
_geom_hbond_distance_DH
_geom_hbond_distance_HA
_geom_hbond_distance_DA
_geom_hbond_angle_DHA
_geom_hbond_publ_flag
C2 H2B O1 2_765 0.99 2.40 3.120(10) 130 yes
C2 H2B O2 4_657 0.99 2.50 3.241(7) 131 yes
C3 H3A O1 3_456 0.98 2.44 3.183(11) 133 yes

loop_
_geom_torsion_atom_site_label_1
_geom_torsion_atom_site_label_2
_geom_torsion_atom_site_label_3
_geom_torsion_atom_site_label_4
_geom_torsion_site_symmetry_4
_geom_torsion
_geom_torsion_publ_flag
O2 S1 C1 C1 2_665 96.5(7) no
O1 S1 C1 C1 2_665 -136.1(7) no
C2 S1 C1 C1 2_665 -18.5(8) no
O2 S1 C1 C3 . -80.8(5) no
O1 S1 C1 C3 . 46.7(6) no
C2 S1 C1 C3 . 164.3(4) no
O2 S1 C2 C2 2_665 -62.0(5) no
O1 S1 C2 C2 2_665 160.9(6) no
C1 S1 C2 C2 2_665 51.3(6) no
